data_7213468
loop_
_publ_author_name
'Moriguchi, Tetsuji'
'Sakata, Kazunori'
'Tsuge, Akihiko'

_publ_section_title
;
 Intra- and intermolecular interactions in substituted
 dithia[3.3]metacyclophanes
;
_journal_issue 6
_journal_name_full 'Journal of the Chemical Society, Perkin Transactions 2'
_journal_page_first 934
_journal_paper_doi 10.1039/b100285f
_journal_year 2001
_chemical_formula_analytical 'C16 H16 N2 O2 S2 '
_chemical_formula_moiety 'C16 H16 N2 O2 S2 '
_chemical_formula_sum 'C16 H16 N2 O2 S2'
_chemical_formula_weight 332.43
_space_group_IT_number 15
_symmetry_cell_setting monoclinic
_symmetry_Int_Tables_number 15
_symmetry_space_group_name_Hall '-C 2yc'
_symmetry_space_group_name_H-M 'C 1 2/c 1'
_audit_creation_date 'Mon Mar 15 07:50:41 1999'
_audit_creation_method 'from TEXRAY.INF file'
_cell_angle_alpha 90
_cell_angle_beta 107.004(8)
_cell_angle_gamma 90
_cell_formula_units_Z 8
_cell_length_a 13.201(2)
_cell_length_b 12.276(2)
_cell_length_c 19.352(1)
_cell_measurement_reflns_used 25
_cell_measurement_temperature 293.2
_cell_measurement_theta_max 28.5
_cell_measurement_theta_min 27.9
_cell_volume 2999.0(7)
_computing_cell_refinement 'Rigaku/AFC Diffractometer Control'
_computing_data_collection 'Rigaku/AFC Diffractometer Control'
_computing_data_reduction teXsan
_computing_publication_material teXsan
_computing_structure_refinement teXsan
_computing_structure_solution 'DIRDIF92 (PATTY)'
_diffrn_ambient_temperature 293.2
_diffrn_measurement_device_type 'Rigaku AFC7R'
_diffrn_measurement_method \w-2\q
_diffrn_orient_matrix_UB_11 0.01949
_diffrn_orient_matrix_UB_12 0.07555
_diffrn_orient_matrix_UB_13 0.01845
_diffrn_orient_matrix_UB_21 -0.07673
_diffrn_orient_matrix_UB_22 0.01833
_diffrn_orient_matrix_UB_23 -0.00988
_diffrn_orient_matrix_UB_31 0.00270
_diffrn_orient_matrix_UB_32 -0.02434
_diffrn_orient_matrix_UB_33 0.04982
_diffrn_radiation_detector 'scintillation counter'
_diffrn_radiation_monochromator graphite
_diffrn_radiation_source 'Rigaku rotating anode'
_diffrn_radiation_type 'Cu K\a'
_diffrn_radiation_wavelength 1.5418
_diffrn_reflns_av_R_equivalents 0.062
_diffrn_reflns_av_sigmaI/netI 0.035
_diffrn_reflns_limit_h_max 14
_diffrn_reflns_limit_h_min 0
_diffrn_reflns_limit_k_max 13
_diffrn_reflns_limit_k_min 0
_diffrn_reflns_limit_l_max 20
_diffrn_reflns_limit_l_min -21
_diffrn_reflns_number 2337
_diffrn_reflns_reduction_process 'Lp corrections applied'
_diffrn_reflns_theta_max 60.05
_diffrn_reflns_theta_min 2.39
_diffrn_standards_decay_% 6.38
_diffrn_standards_interval_count 150
_diffrn_standards_number 3
_exptl_absorpt_coefficient_mu 3.292
_exptl_absorpt_correction_T_max 1.000
_exptl_absorpt_correction_T_min 0.711
_exptl_absorpt_correction_type refdelf
_exptl_absorpt_process_details '(Walker & Stuart, 1983)'
_exptl_crystal_colour red
_exptl_crystal_density_diffrn 1.472
_exptl_crystal_density_method 'not measured'
_exptl_crystal_description prismatic
_exptl_crystal_F_000 1392.00
_exptl_crystal_size_max 0.400
_exptl_crystal_size_mid 0.200
_exptl_crystal_size_min 0.200
_reflns_number_gt 2047
_reflns_number_total 2230
_reflns_threshold_expression >2.0sigma(I)
_cod_data_source_file b100285fsup1.cif
_cod_data_source_block Aminonitrodithia[3.3]MCPred
_cod_original_cell_volume 2998.9(6)
_cod_original_sg_symbol_H-M 'C 2/c        '
_cod_original_formula_sum 'C16 H16 N2 O2 S2 '
_cod_database_code 7213468

loop_
_symmetry_equiv_pos_as_xyz
x,y,z
-x,y,1/2-z
-x,-y,-z
x,-y,1/2+z
1/2+x,1/2+y,z
1/2-x,1/2+y,1/2-z
1/2-x,1/2-y,-z
1/2+x,1/2-y,1/2+z

loop_
_atom_site_label
_atom_site_type_symbol
_atom_site_fract_x
_atom_site_fract_y
_atom_site_fract_z
_atom_site_U_iso_or_equiv
_atom_site_adp_type
_atom_site_occupancy
_atom_site_calc_flag
S(1) S 0.15757(7) 0.08380(8) 0.02085(4) 0.0487(3) Uani 1.00 d
S(2) S 0.33196(7) 0.04199(8) -0.25686(5) 0.0525(3) Uani 1.00 d
O(1) O 0.1727(2) 0.2155(2) -0.1630(2) 0.0622(8) Uani 1.00 d
O(2) O 0.1038(2) 0.1591(2) -0.2726(1) 0.0593(8) Uani 1.00 d
N(1) N 0.1373(2) 0.1434(2) -0.2070(2) 0.0422(8) Uani 1.00 d
N(2) N 0.3956(3) 0.1403(3) -0.0955(2) 0.058(1) Uani 1.00 d
C(1) C 0.2941(3) 0.1012(4) 0.0198(2) 0.052(1) Uani 1.00 d
C(2) C 0.0748(3) 0.0995(3) -0.0724(2) 0.044(1) Uani 1.00 d
C(3) C 0.0928(2) 0.0131(3) -0.1228(2) 0.0344(8) Uani 1.00 d
C(4) C 0.0711(3) -0.0944(3) -0.1097(2) 0.0438(10) Uani 1.00 d
C(5) C 0.0912(3) -0.1789(3) -0.1494(2) 0.048(1) Uani 1.00 d
C(6) C 0.1385(3) -0.1586(3) -0.2029(2) 0.0460(10) Uani 1.00 d
C(7) C 0.1583(2) -0.0540(3) -0.2216(2) 0.0371(8) Uani 1.00 d
C(8) C 0.1307(2) 0.0308(2) -0.1820(2) 0.0323(8) Uani 1.00 d
C(9) C 0.2129(3) -0.0401(4) -0.2794(2) 0.052(1) Uani 1.00 d
C(10) C 0.4268(3) -0.0337(4) -0.1848(2) 0.056(1) Uani 1.00 d
C(11) C 0.3967(2) -0.0531(3) -0.1172(2) 0.0417(9) Uani 1.00 d
C(12) C 0.3887(3) -0.1581(3) -0.0945(2) 0.047(1) Uani 1.00 d
C(13) C 0.3597(3) -0.1797(3) -0.0330(2) 0.053(1) Uani 1.00 d
C(14) C 0.3320(3) -0.0945(3) 0.0040(2) 0.049(1) Uani 1.00 d
C(15) C 0.3362(2) 0.0123(3) -0.0177(2) 0.0402(9) Uani 1.00 d
C(16) C 0.3756(2) 0.0345(3) -0.0762(2) 0.0392(9) Uani 1.00 d
H(1) H 0.334(3) 0.102(3) 0.075(2) 0.07(1) Uiso 1.00 calc
H(2) H 0.296(3) 0.167(3) 0.006(2) 0.06(1) Uiso 1.00 calc
H(3) H 0.000(3) 0.088(3) -0.067(2) 0.06(1) Uiso 1.00 calc
H(4) H 0.086(3) 0.173(3) -0.088(2) 0.047(10) Uiso 1.00 calc
H(5) H 0.040(3) -0.107(3) -0.073(2) 0.06(1) Uiso 1.00 calc
H(6) H 0.077(3) -0.250(3) -0.137(2) 0.050(10) Uiso 1.00 calc
H(7) H 0.160(3) -0.214(3) -0.228(2) 0.06(1) Uiso 1.00 calc
H(8) H 0.172(3) 0.003(4) -0.324(2) 0.08(1) Uiso 1.00 calc
H(9) H 0.227(3) -0.112(4) -0.296(2) 0.07(1) Uiso 1.00 calc
H(10) H 0.491(4) 0.016(4) -0.177(3) 0.10(2) Uiso 1.00 calc
H(11) H 0.443(3) -0.103(4) -0.204(2) 0.08(1) Uiso 1.00 calc
H(12) H 0.400(3) -0.219(3) -0.124(2) 0.053(10) Uiso 1.00 calc
H(13) H 0.354(3) -0.249(4) -0.017(2) 0.07(1) Uiso 1.00 calc
H(14) H 0.308(3) -0.106(3) 0.047(2) 0.07(1) Uiso 1.00 calc
H(15) H 0.374(4) 0.192(4) -0.080(3) 0.08(2) Uiso 1.00 calc
H(16) H 0.370(5) 0.152(5) -0.151(3) 0.13(2) Uiso 1.00 calc

loop_
_atom_site_aniso_label
_atom_site_aniso_U_11
_atom_site_aniso_U_22
_atom_site_aniso_U_33
_atom_site_aniso_U_12
_atom_site_aniso_U_13
_atom_site_aniso_U_23
S(1) 0.0545(5) 0.0613(6) 0.0353(4) 0.0104(4) 0.0208(4) -0.0012(4)
S(2) 0.0553(6) 0.0589(6) 0.0545(5) 0.0029(4) 0.0333(4) 0.0093(4)
O(1) 0.074(2) 0.041(1) 0.076(2) -0.015(1) 0.028(1) -0.012(1)
O(2) 0.068(2) 0.061(2) 0.049(2) 0.002(1) 0.018(1) 0.023(1)
N(1) 0.038(2) 0.039(2) 0.052(2) 0.000(1) 0.018(1) 0.005(1)
N(2) 0.058(2) 0.042(2) 0.072(2) -0.008(2) 0.018(2) -0.008(2)
C(1) 0.052(2) 0.052(2) 0.050(2) 0.002(2) 0.014(2) -0.013(2)
C(2) 0.045(2) 0.049(2) 0.041(2) 0.013(2) 0.017(2) 0.004(2)
C(3) 0.028(2) 0.042(2) 0.032(2) 0.006(1) 0.006(1) 0.005(1)
C(4) 0.040(2) 0.051(2) 0.041(2) 0.001(2) 0.012(2) 0.011(2)
C(5) 0.048(2) 0.035(2) 0.054(2) -0.006(2) 0.004(2) 0.007(2)
C(6) 0.048(2) 0.036(2) 0.047(2) 0.003(2) 0.005(2) -0.008(2)
C(7) 0.034(2) 0.041(2) 0.033(2) 0.000(1) 0.004(1) -0.006(1)
C(8) 0.028(2) 0.034(2) 0.034(2) -0.001(1) 0.006(1) 0.003(1)
C(9) 0.060(2) 0.059(2) 0.041(2) 0.001(2) 0.023(2) -0.007(2)
C(10) 0.044(2) 0.065(3) 0.064(2) 0.010(2) 0.026(2) -0.001(2)
C(11) 0.028(2) 0.048(2) 0.047(2) 0.008(1) 0.009(1) -0.002(2)
C(12) 0.045(2) 0.042(2) 0.049(2) 0.015(2) 0.007(2) -0.004(2)
C(13) 0.058(2) 0.040(2) 0.055(2) 0.013(2) 0.007(2) 0.009(2)
C(14) 0.047(2) 0.054(2) 0.042(2) 0.008(2) 0.008(2) 0.005(2)
C(15) 0.031(2) 0.042(2) 0.042(2) 0.004(1) 0.002(1) -0.006(1)
C(16) 0.026(2) 0.040(2) 0.047(2) 0.001(1) 0.004(1) -0.004(1)

loop_
_atom_type_symbol
_atom_type_description
_atom_type_scat_dispersion_real
_atom_type_scat_dispersion_imag
_atom_type_scat_source
C C 0.018 0.009
;International Tables for Crystallography
(1992, Vol. C, Tables 4.2.6.8 and 6.1.1.1)
;
H H 0.000 0.000
;International Tables for Crystallography
(1992, Vol. C, Table 6.1.1.2)
;
N N 0.031 0.018
;International Tables for Crystallography
(1992, Vol. C, Tables 4.2.6.8 and 6.1.1.1)
;
O O 0.049 0.032
;International Tables for Crystallography
(1992, Vol. C, Tables 4.2.6.8 and 6.1.1.1)
;
S S 0.333 0.557
;International Tables for Crystallography
(1992, Vol. C, Tables 4.2.6.8 and 6.1.1.1)
;

loop_
_geom_angle_atom_site_label_1
_geom_angle_atom_site_label_2
_geom_angle_atom_site_label_3
_geom_angle
_geom_angle_site_symmetry_1
_geom_angle_site_symmetry_2
_geom_angle_site_symmetry_3
_geom_angle_publ_flag
C(1) S(1) C(2) 106.5(2) 1_555 1_555 1_555 yes
C(9) S(2) C(10) 104.7(2) 1_555 1_555 1_555 yes
O(1) N(1) O(2) 123.6(3) 1_555 1_555 1_555 yes
O(1) N(1) C(8) 119.8(3) 1_555 1_555 1_555 yes
O(2) N(1) C(8) 116.6(3) 1_555 1_555 1_555 yes
C(16) N(2) H(15) 121(3) 1_555 1_555 1_555 no
C(16) N(2) H(16) 111(3) 1_555 1_555 1_555 no
H(15) N(2) H(16) 103(4) 1_555 1_555 1_555 no
S(1) C(1) C(15) 115.3(3) 1_555 1_555 1_555 yes
S(1) C(1) H(1) 100(2) 1_555 1_555 1_555 no
S(1) C(1) H(2) 103(2) 1_555 1_555 1_555 no
C(15) C(1) H(1) 111(2) 1_555 1_555 1_555 no
C(15) C(1) H(2) 118(2) 1_555 1_555 1_555 no
H(1) C(1) H(2) 105(3) 1_555 1_555 1_555 no
S(1) C(2) C(3) 113.8(2) 1_555 1_555 1_555 yes
S(1) C(2) H(3) 101(2) 1_555 1_555 1_555 no
S(1) C(2) H(4) 107(2) 1_555 1_555 1_555 no
C(3) C(2) H(3) 107(2) 1_555 1_555 1_555 no
C(3) C(2) H(4) 113(1) 1_555 1_555 1_555 no
H(3) C(2) H(4) 113(2) 1_555 1_555 1_555 no
C(2) C(3) C(4) 118.1(3) 1_555 1_555 1_555 yes
C(2) C(3) C(8) 125.7(3) 1_555 1_555 1_555 yes
C(4) C(3) C(8) 116.2(3) 1_555 1_555 1_555 yes
C(3) C(4) C(5) 122.3(3) 1_555 1_555 1_555 yes
C(3) C(4) H(5) 117(2) 1_555 1_555 1_555 no
C(5) C(4) H(5) 120(2) 1_555 1_555 1_555 no
C(4) C(5) C(6) 119.5(3) 1_555 1_555 1_555 yes
C(4) C(5) H(6) 118(2) 1_555 1_555 1_555 no
C(6) C(5) H(6) 121(2) 1_555 1_555 1_555 no
C(5) C(6) C(7) 121.8(3) 1_555 1_555 1_555 yes
C(5) C(6) H(7) 122(2) 1_555 1_555 1_555 no
C(7) C(6) H(7) 115(2) 1_555 1_555 1_555 no
C(6) C(7) C(8) 116.6(3) 1_555 1_555 1_555 yes
C(6) C(7) C(9) 118.0(3) 1_555 1_555 1_555 yes
C(8) C(7) C(9) 125.3(3) 1_555 1_555 1_555 yes
N(1) C(8) C(3) 119.0(3) 1_555 1_555 1_555 yes
N(1) C(8) C(7) 117.8(3) 1_555 1_555 1_555 yes
C(3) C(8) C(7) 123.1(3) 1_555 1_555 1_555 yes
S(2) C(9) C(7) 117.0(2) 1_555 1_555 1_555 yes
S(2) C(9) H(8) 97(2) 1_555 1_555 1_555 no
S(2) C(9) H(9) 110(2) 1_555 1_555 1_555 no
C(7) C(9) H(8) 115(2) 1_555 1_555 1_555 no
C(7) C(9) H(9) 108(2) 1_555 1_555 1_555 no
H(8) C(9) H(9) 106(3) 1_555 1_555 1_555 no
S(2) C(10) C(11) 116.8(2) 1_555 1_555 1_555 yes
S(2) C(10) H(10) 99(2) 1_555 1_555 1_555 no
S(2) C(10) H(11) 108(2) 1_555 1_555 1_555 no
C(11) C(10) H(10) 112(2) 1_555 1_555 1_555 no
C(11) C(10) H(11) 110(2) 1_555 1_555 1_555 no
H(10) C(10) H(11) 107(3) 1_555 1_555 1_555 no
C(10) C(11) C(12) 119.6(3) 1_555 1_555 1_555 yes
C(10) C(11) C(16) 121.2(3) 1_555 1_555 1_555 yes
C(12) C(11) C(16) 119.2(3) 1_555 1_555 1_555 yes
C(11) C(12) C(13) 121.5(3) 1_555 1_555 1_555 yes
C(11) C(12) H(12) 119(2) 1_555 1_555 1_555 no
C(13) C(12) H(12) 119(2) 1_555 1_555 1_555 no
C(12) C(13) C(14) 119.0(4) 1_555 1_555 1_555 yes
C(12) C(13) H(13) 123(2) 1_555 1_555 1_555 no
C(14) C(13) H(13) 117(2) 1_555 1_555 1_555 no
C(13) C(14) C(15) 121.5(4) 1_555 1_555 1_555 yes
C(13) C(14) H(14) 122(2) 1_555 1_555 1_555 no
C(15) C(14) H(14) 116(2) 1_555 1_555 1_555 no
C(1) C(15) C(14) 119.2(3) 1_555 1_555 1_555 yes
C(1) C(15) C(16) 121.6(3) 1_555 1_555 1_555 yes
C(14) C(15) C(16) 119.2(3) 1_555 1_555 1_555 yes
N(2) C(16) C(11) 118.3(3) 1_555 1_555 1_555 yes
N(2) C(16) C(15) 122.7(3) 1_555 1_555 1_555 yes
C(11) C(16) C(15) 119.0(3) 1_555 1_555 1_555 yes

loop_
_geom_bond_atom_site_label_1
_geom_bond_atom_site_label_2
_geom_bond_distance
_geom_bond_site_symmetry_1
_geom_bond_site_symmetry_2
_geom_bond_publ_flag
S(1) C(1) 1.821(4) 1_555 1_555 yes
S(1) C(2) 1.826(3) 1_555 1_555 yes
S(2) C(9) 1.809(4) 1_555 1_555 yes
S(2) C(10) 1.832(4) 1_555 1_555 yes
O(1) N(1) 1.222(4) 1_555 1_555 yes
O(2) N(1) 1.231(3) 1_555 1_555 yes
N(1) C(8) 1.475(4) 1_555 1_555 yes
N(2) C(16) 1.397(5) 1_555 1_555 yes
N(2) H(15) 0.80(5) 1_555 1_555 no
N(2) H(16) 1.04(6) 1_555 1_555 no
C(1) C(15) 1.505(5) 1_555 1_555 yes
C(1) H(1) 1.04(4) 1_555 1_555 no
C(1) H(2) 0.85(4) 1_555 1_555 no
C(2) C(3) 1.506(4) 1_555 1_555 yes
C(2) H(3) 1.04(4) 1_555 1_555 no
C(2) H(4) 0.97(4) 1_555 1_555 no
C(3) C(4) 1.390(5) 1_555 1_555 yes
C(3) C(8) 1.394(4) 1_555 1_555 yes
C(4) C(5) 1.363(5) 1_555 1_555 yes
C(4) H(5) 0.94(4) 1_555 1_555 no
C(5) C(6) 1.378(5) 1_555 1_555 yes
C(5) H(6) 0.93(4) 1_555 1_555 no
C(6) C(7) 1.379(5) 1_555 1_555 yes
C(6) H(7) 0.93(4) 1_555 1_555 no
C(7) C(8) 1.403(4) 1_555 1_555 yes
C(7) C(9) 1.508(5) 1_555 1_555 yes
C(9) H(8) 1.02(4) 1_555 1_555 no
C(9) H(9) 0.98(4) 1_555 1_555 no
C(10) C(11) 1.493(5) 1_555 1_555 yes
C(10) H(10) 1.02(5) 1_555 1_555 no
C(10) H(11) 0.98(5) 1_555 1_555 no
C(11) C(12) 1.377(5) 1_555 1_555 yes
C(11) C(16) 1.411(4) 1_555 1_555 yes
C(12) C(13) 1.379(5) 1_555 1_555 yes
C(12) H(12) 0.98(4) 1_555 1_555 no
C(13) C(14) 1.376(5) 1_555 1_555 yes
C(13) H(13) 0.92(4) 1_555 1_555 no
C(14) C(15) 1.382(5) 1_555 1_555 yes
C(14) H(14) 0.97(4) 1_555 1_555 no
C(15) C(16) 1.404(5) 1_555 1_555 yes

loop_
_geom_contact_atom_site_label_1
_geom_contact_atom_site_label_2
_geom_contact_distance
_geom_contact_site_symmetry_1
_geom_contact_site_symmetry_2
S(1) H(15) 3.05(5) 1_555 7_555
S(1) H(5) 3.06(4) 1_555 3_555
S(1) H(8) 3.14(4) 1_555 4_555
S(1) H(2) 3.19(4) 1_555 7_555
S(1) H(3) 3.26(4) 1_555 3_555
S(1) H(9) 3.41(4) 1_555 4_555
S(2) H(10) 2.99(5) 1_555 2_654
S(2) H(7) 3.02(4) 1_555 6_554
O(1) H(9) 2.74(4) 1_555 6_554
O(1) H(1) 2.83(4) 1_555 7_555
O(1) H(2) 3.28(4) 1_555 7_555
O(1) H(11) 3.40(4) 1_555 6_554
O(1) C(1) 3.497(4) 1_555 7_555
O(1) O(2) 3.562(4) 1_555 2_554
O(1) H(7) 3.58(4) 1_555 6_554
O(2) H(11) 2.99(5) 1_555 6_554
O(2) N(1) 3.096(4) 1_555 2_554
O(2) H(4) 3.11(3) 1_555 2_554
O(2) O(2) 3.109(5) 1_555 2_554
O(2) H(3) 3.13(4) 1_555 2_554
O(2) C(2) 3.310(4) 1_555 2_554
O(2) C(3) 3.312(4) 1_555 2_554
O(2) C(8) 3.353(4) 1_555 2_554
O(2) C(12) 3.437(4) 1_555 6_554
O(2) H(7) 3.48(4) 1_555 6_554
O(2) H(9) 3.60(4) 1_555 6_554
N(1) H(9) 3.49(4) 1_555 6_554
N(1) N(1) 3.520(5) 1_555 2_554
N(1) H(11) 3.56(5) 1_555 6_554
N(1) H(12) 3.58(4) 1_555 6_554
N(2) H(6) 3.06(4) 1_555 5_555
N(2) C(13) 3.487(5) 1_555 3_655
N(2) C(14) 3.558(5) 1_555 3_655
N(2) H(5) 3.60(4) 1_555 5_555
C(1) H(2) 3.07(4) 1_555 7_555
C(1) H(4) 3.27(4) 1_555 7_555
C(2) H(12) 3.15(4) 1_555 5_455
C(2) H(2) 3.39(4) 1_555 7_555
C(2) H(8) 3.49(4) 1_555 2_554
C(2) H(5) 3.56(4) 1_555 3_555
C(3) H(8) 3.34(4) 1_555 2_554
C(4) H(13) 3.04(4) 1_555 7_545
C(4) H(8) 3.31(4) 1_555 2_554
C(5) H(13) 3.20(4) 1_555 7_545
C(5) H(14) 3.34(4) 1_555 7_545
C(5) H(7) 3.49(4) 1_555 2_554
C(5) C(6) 3.516(5) 1_555 2_554
C(5) H(16) 3.58(6) 1_555 5_445
C(6) C(6) 3.578(7) 1_555 2_554
C(10) H(11) 3.23(4) 1_555 2_654
C(10) H(10) 3.23(5) 1_555 2_654
C(10) H(1) 3.36(4) 1_555 3_655
C(11) H(1) 3.46(4) 1_555 3_655
C(12) H(4) 3.30(3) 1_555 5_545
C(12) H(3) 3.42(4) 1_555 5_545
C(13) H(6) 3.27(3) 1_555 7_545
C(13) H(5) 3.34(4) 1_555 7_545
C(13) H(13) 3.35(4) 1_555 7_545
C(13) H(14) 3.40(4) 1_555 7_545
C(13) H(15) 3.56(5) 1_555 3_655
C(13) H(3) 3.57(4) 1_555 5_545
C(14) H(6) 3.16(4) 1_555 7_545
C(14) H(13) 3.18(4) 1_555 7_545
H(1) H(10) 2.94(6) 1_555 3_655
H(1) H(4) 2.94(5) 1_555 7_555
H(1) H(9) 3.21(5) 1_555 4_555
H(1) H(11) 3.26(6) 1_555 3_655
H(1) H(2) 3.44(6) 1_555 7_555
H(1) H(8) 3.54(6) 1_555 4_555
H(2) H(4) 2.71(5) 1_555 7_555
H(2) H(15) 3.46(6) 1_555 7_555
H(3) H(12) 2.78(5) 1_555 5_455
H(3) H(8) 2.80(6) 1_555 2_554
H(3) H(5) 2.91(5) 1_555 3_555
H(3) H(13) 3.13(6) 1_555 5_455
H(3) H(3) 3.37(8) 1_555 3_555
H(4) H(12) 2.69(5) 1_555 5_455
H(4) H(15) 3.54(6) 1_555 7_555
H(5) H(13) 2.57(6) 1_555 7_545
H(5) H(8) 3.22(6) 1_555 2_554
H(5) H(15) 3.27(6) 1_555 5_445
H(6) H(14) 2.64(5) 1_555 7_545
H(6) H(13) 2.85(5) 1_555 7_545
H(6) H(16) 2.94(7) 1_555 5_445
H(6) H(10) 3.11(6) 1_555 5_445
H(6) H(15) 3.27(6) 1_555 5_445
H(6) H(7) 3.47(5) 1_555 2_554
H(7) H(16) 2.79(7) 1_555 6_544
H(9) H(16) 3.21(7) 1_555 6_544
H(9) H(15) 3.38(6) 1_555 6_544
H(10) H(10) 2.92(9) 1_555 2_654
H(10) H(11) 3.06(6) 1_555 2_654
H(10) H(14) 3.26(6) 1_555 3_655
H(11) H(11) 2.63(8) 1_555 2_654
H(13) H(14) 2.72(6) 1_555 7_545
H(13) H(13) 3.00(8) 1_555 7_545

loop_
_geom_torsion_atom_site_label_1
_geom_torsion_atom_site_label_2
_geom_torsion_atom_site_label_3
_geom_torsion_atom_site_label_4
_geom_torsion
_geom_torsion_site_symmetry_1
_geom_torsion_site_symmetry_2
_geom_torsion_site_symmetry_3
_geom_torsion_site_symmetry_4
_geom_torsion_publ_flag
S(1) C(1) C(15) C(14) -55.2(4) 1_555 1_555 1_555 1_555 yes
S(1) C(1) C(15) C(16) 122.1(3) 1_555 1_555 1_555 1_555 yes
S(1) C(2) C(3) C(4) 62.3(4) 1_555 1_555 1_555 1_555 yes
S(1) C(2) C(3) C(8) -117.0(3) 1_555 1_555 1_555 1_555 yes
S(2) C(9) C(7) C(6) -125.7(3) 1_555 1_555 1_555 1_555 yes
S(2) C(9) C(7) C(8) 50.5(4) 1_555 1_555 1_555 1_555 yes
S(2) C(10) C(11) C(12) 120.7(3) 1_555 1_555 1_555 1_555 yes
S(2) C(10) C(11) C(16) -58.9(4) 1_555 1_555 1_555 1_555 yes
O(1) N(1) C(8) C(3) 44.1(4) 1_555 1_555 1_555 1_555 yes
O(1) N(1) C(8) C(7) -139.0(3) 1_555 1_555 1_555 1_555 yes
O(2) N(1) C(8) C(3) -134.3(3) 1_555 1_555 1_555 1_555 yes
O(2) N(1) C(8) C(7) 42.6(4) 1_555 1_555 1_555 1_555 yes
N(1) C(8) C(3) C(2) -11.5(4) 1_555 1_555 1_555 1_555 yes
N(1) C(8) C(3) C(4) 169.2(3) 1_555 1_555 1_555 1_555 yes
N(1) C(8) C(7) C(6) -171.9(3) 1_555 1_555 1_555 1_555 yes
N(1) C(8) C(7) C(9) 11.8(4) 1_555 1_555 1_555 1_555 yes
N(2) C(16) C(11) C(10) -7.5(5) 1_555 1_555 1_555 1_555 yes
N(2) C(16) C(11) C(12) 173.0(3) 1_555 1_555 1_555 1_555 yes
N(2) C(16) C(15) C(1) 11.4(5) 1_555 1_555 1_555 1_555 yes
N(2) C(16) C(15) C(14) -171.3(3) 1_555 1_555 1_555 1_555 yes
C(1) S(1) C(2) C(3) 64.1(3) 1_555 1_555 1_555 1_555 yes
C(1) C(15) C(14) C(13) 173.5(3) 1_555 1_555 1_555 1_555 yes
C(1) C(15) C(16) C(11) -169.0(3) 1_555 1_555 1_555 1_555 yes
C(2) S(1) C(1) C(15) -68.1(3) 1_555 1_555 1_555 1_555 yes
C(2) C(3) C(4) C(5) -175.7(3) 1_555 1_555 1_555 1_555 yes
C(2) C(3) C(8) C(7) 171.8(3) 1_555 1_555 1_555 1_555 yes
C(3) C(4) C(5) C(6) 2.6(5) 1_555 1_555 1_555 1_555 yes
C(3) C(8) C(7) C(6) 4.8(4) 1_555 1_555 1_555 1_555 yes
C(3) C(8) C(7) C(9) -171.5(3) 1_555 1_555 1_555 1_555 yes
C(4) C(3) C(8) C(7) -7.5(4) 1_555 1_555 1_555 1_555 yes
C(4) C(5) C(6) C(7) -5.5(5) 1_555 1_555 1_555 1_555 yes
C(5) C(4) C(3) C(8) 3.7(5) 1_555 1_555 1_555 1_555 yes
C(5) C(6) C(7) C(8) 1.9(5) 1_555 1_555 1_555 1_555 yes
C(5) C(6) C(7) C(9) 178.5(3) 1_555 1_555 1_555 1_555 yes
C(7) C(9) S(2) C(10) 64.6(3) 1_555 1_555 1_555 1_555 yes
C(9) S(2) C(10) C(11) -60.4(4) 1_555 1_555 1_555 1_555 yes
C(10) C(11) C(12) C(13) -179.1(3) 1_555 1_555 1_555 1_555 yes
C(10) C(11) C(16) C(15) 173.0(3) 1_555 1_555 1_555 1_555 yes
C(11) C(12) C(13) C(14) 4.0(5) 1_555 1_555 1_555 1_555 yes
C(11) C(16) C(15) C(14) 8.2(5) 1_555 1_555 1_555 1_555 yes
C(12) C(11) C(16) C(15) -6.6(4) 1_555 1_555 1_555 1_555 yes
C(12) C(13) C(14) C(15) -2.3(5) 1_555 1_555 1_555 1_555 yes
C(13) C(12) C(11) C(16) 0.5(5) 1_555 1_555 1_555 1_555 yes
C(13) C(14) C(15) C(16) -3.9(5) 1_555 1_555 1_555 1_555 yes
